data_1557864
loop_
_publ_author_name
'Goonesinghe, Chatura'
'Roshandel, Hootan'
'Diaz, Carlos'
'Jung, Hyuk-Joon'
'Nyamayaro, Kudzanai'
'Ezhova, Maria'
'Mehrkhodavandi, Parisa'

_publ_section_title
;
 Cationic indium catalysts for ring opening polymerization: tuning
 reactivity with hemilabile ligands
;
_journal_issue 25
_journal_name_full 'Chemical Science'
_journal_page_first 6485
_journal_page_last 6491
_journal_paper_doi 10.1039/D0SC01291B
_journal_volume 11
_journal_year 2020
_chemical_formula_moiety 'C44 H59 In N2 O S'
_chemical_formula_sum 'C44 H59 In N2 O S'
_chemical_formula_weight 778.81
_space_group_crystal_system monoclinic
_space_group_IT_number 14
_space_group_name_Hall '-P 2ybc'
_space_group_name_H-M_alt 'P 1 21/c 1'
_atom_sites_solution_hydrogens geom
_audit_creation_date 2020-02-29
_audit_creation_method
;
Olex2 1.3
(compiled 2020.02.04 svn.rd84adfe8 for OlexSys, GUI svn.r6032)
;
_audit_update_record
;
2020-03-02 deposited with the CCDC.	2020-04-13 downloaded from the CCDC.
;
_cell_angle_alpha 90
_cell_angle_beta 118.8140(10)
_cell_angle_gamma 90
_cell_formula_units_Z 4
_cell_length_a 18.3672(15)
_cell_length_b 14.0583(12)
_cell_length_c 17.9736(14)
_cell_measurement_reflns_used 9510
_cell_measurement_temperature 100
_cell_measurement_theta_max 27.89
_cell_measurement_theta_min 2.64
_cell_volume 4066.4(6)
_computing_cell_refinement 'SAINT V8.38A (Bruker, 2018)'
_computing_data_reduction 'SAINT V8.38A (Bruker, 2018)'
_computing_molecular_graphics 'Olex2 1.3 (Dolomanov et al., 2009)'
_computing_publication_material 'Olex2 1.3 (Dolomanov et al., 2009)'
_computing_structure_refinement 'SHELXL 2017/1 (Sheldrick, 2015)'
_computing_structure_solution 'SHELXT 2014/5 (Sheldrick, 2014)'
_diffrn_ambient_temperature 100
_diffrn_detector 'Bruker APEX2 area detector'
_diffrn_detector_type 'CCD area detector'
_diffrn_measured_fraction_theta_full 0.974
_diffrn_measured_fraction_theta_max 0.945
_diffrn_measurement_device 'three-circle diffractometer'
_diffrn_measurement_device_type 'Bruker APEX-II CCD'
_diffrn_measurement_method '\f and \w scans'
_diffrn_radiation_monochromator 'mirror optics'
_diffrn_radiation_probe x-ray
_diffrn_radiation_type MoK\a
_diffrn_radiation_wavelength 0.71073
_diffrn_reflns_av_R_equivalents 0.0787
_diffrn_reflns_av_unetI/netI 0.0556
_diffrn_reflns_Laue_measured_fraction_full 0.974
_diffrn_reflns_Laue_measured_fraction_max 0.945
_diffrn_reflns_number 9204
_diffrn_reflns_point_group_measured_fraction_full 0.974
_diffrn_reflns_point_group_measured_fraction_max 0.945
_diffrn_reflns_theta_full 25.242
_diffrn_reflns_theta_max 27.917
_diffrn_reflns_theta_min 1.265
_diffrn_source_current 30.0
_diffrn_source_power 1.35
_diffrn_source_type 'Incoatec I\ms'
_diffrn_source_voltage 45.0
_diffrn_standards_number 0
_exptl_absorpt_coefficient_mu 0.667
_exptl_absorpt_correction_T_max 0.7456
_exptl_absorpt_correction_T_min 0.3987
_exptl_absorpt_correction_type multi-scan
_exptl_absorpt_process_details
;
 TWINABS-2012/1 (Bruker,2012) was used for absorption correction.

Final HKLF 4 output contains 136415 reflections, Rint = 0.0875
 (66643 with I > 3sig(I), Rint = 0.0768)
;
_exptl_crystal_colour 'clear yellowish yellow'
_exptl_crystal_colour_lustre clear
_exptl_crystal_colour_modifier yellowish
_exptl_crystal_colour_primary yellow
_exptl_crystal_density_diffrn 1.272
_exptl_crystal_description block
_exptl_crystal_F_000 1640
_exptl_crystal_size_max 0.028
_exptl_crystal_size_mid 0.015
_exptl_crystal_size_min 0.005
_refine_diff_density_max 1.792
_refine_diff_density_min -1.446
_refine_diff_density_rms 0.127
_refine_ls_extinction_method none
_refine_ls_goodness_of_fit_ref 1.067
_refine_ls_hydrogen_treatment constr
_refine_ls_matrix_type full
_refine_ls_number_parameters 450
_refine_ls_number_reflns 9204
_refine_ls_number_restraints 0
_refine_ls_restrained_S_all 1.067
_refine_ls_R_factor_all 0.0773
_refine_ls_R_factor_gt 0.0550
_refine_ls_shift/su_max 0.002
_refine_ls_shift/su_mean 0.000
_refine_ls_structure_factor_coef Fsqd
_refine_ls_weighting_details 'w=1/[\s^2^(Fo^2^)+(0.0762P)^2^+5.9649P] where P=(Fo^2^+2Fc^2^)/3'
_refine_ls_weighting_scheme calc
_refine_ls_wR_factor_gt 0.1340
_refine_ls_wR_factor_ref 0.1437
_reflns_Friedel_coverage 0.000
_reflns_number_gt 7078
_reflns_number_total 9204
_reflns_threshold_expression 'I > 2\s(I)'
_cod_data_source_file d0sc01291b2.cif
_cod_data_source_block Complex1a
_cod_depositor_comments
;Adding full bibliography for 1557864--1557868.cif.

 Adding full bibliography for 1557864--1557868.cif.
;
_cod_database_code 1557864
_shelx_shelxl_version_number 2017/1
_shelx_space_group_comment
;
The symmetry employed for this shelxl refinement is uniquely defined
by the following loop, which should always be used as a source of
symmetry information in preference to the above space-group names.
They are only intended as comments.
;
_shelx_estimated_absorpt_t_max 0.997
_shelx_estimated_absorpt_t_min 0.982
_olex2_refinement_description
;
1. Fixed Uiso
 At 1.2 times of:
  All C(H) groups, All C(H,H) groups, All N(H) groups
 At 1.5 times of:
  All C(H,H,H) groups
2.a Ternary CH refined with riding coordinates:
 N1(H1), C26(H26), C31(H31), C33(H33), C37(H37)
2.b Secondary CH2 refined with riding coordinates:
 C27(H27A,H27B), C28(H28A,H28B), C29(H29A,H29B), C30(H30A,H30B), C32(H32A,
 H32B), C36(H36A,H36B), C40(H40A,H40B)
2.c Aromatic/amide H refined with riding coordinates:
 C1(H1A), C2(H2), C3(H3), C5(H5), C6(H6), C11(H11), C13(H13), C16(H16),
 C17(H17), C18(H18), C20(H20), C21(H21), C25(H25), C42(H42), C43(H43), C44(H44)
2.d Idealised Me refined as rotating group:
 C8(H8A,H8B,H8C), C9(H9A,H9B,H9C), C23(H23A,H23B,H23C), C24(H24A,H24B,H24C),
 C34(H34A,H34B,H34C), C35(H35A,H35B,H35C), C38(H38A,H38B,H38C), C39(H39A,H39B,
 H39C)
;
_olex2_submission_special_instructions 'No special instructions were received'

loop_
_space_group_symop_operation_xyz
'x, y, z'
'-x, y+1/2, -z+1/2'
'-x, -y, -z'
'x, -y-1/2, z-1/2'

loop_
_atom_site_label
_atom_site_type_symbol
_atom_site_fract_x
_atom_site_fract_y
_atom_site_fract_z
_atom_site_U_iso_or_equiv
_atom_site_adp_type
_atom_site_occupancy
_atom_site_site_symmetry_order
_atom_site_calc_flag
_atom_site_refinement_flags_posn
_atom_site_refinement_flags_adp
_atom_site_refinement_flags_occupancy
_atom_site_disorder_assembly
_atom_site_disorder_group
In1 In 0.65107(2) 0.68091(2) 0.31275(2) 0.01490(9) Uani 1 1 d . . . . .
S1 S 0.60764(7) 0.81218(8) 0.47889(7) 0.0315(2) Uani 1 1 d . . . . .
O1 O 0.74349(15) 0.64426(18) 0.27232(16) 0.0178(5) Uani 1 1 d . . . . .
N1 N 0.50127(18) 0.6809(2) 0.27784(19) 0.0175(6) Uani 1 1 d . . . . .
H1 H 0.489597 0.620679 0.299731 0.021 Uiso 1 1 calc R U . . .
N2 N 0.57442(17) 0.5848(2) 0.19811(18) 0.0160(6) Uani 1 1 d . . . . .
C1 C 0.8788(3) 0.8381(3) 0.1692(3) 0.0313(10) Uani 1 1 d . . . . .
H1A H 0.872100 0.890205 0.132813 0.038 Uiso 1 1 calc R U . . .
C2 C 0.8562(3) 0.7475(3) 0.1366(3) 0.0330(10) Uani 1 1 d . . . . .
H2 H 0.833224 0.737299 0.077283 0.040 Uiso 1 1 calc R U . . .
C3 C 0.8670(2) 0.6711(3) 0.1901(3) 0.0249(8) Uani 1 1 d . . . . .
H3 H 0.852201 0.608990 0.166810 0.030 Uiso 1 1 calc R U . . .
C4 C 0.8991(2) 0.6842(3) 0.2772(2) 0.0170(7) Uani 1 1 d . . . . .
C5 C 0.9212(2) 0.7757(3) 0.3092(3) 0.0234(8) Uani 1 1 d . . . . .
H5 H 0.943426 0.786551 0.368336 0.028 Uiso 1 1 calc R U . . .
C6 C 0.9111(2) 0.8521(3) 0.2551(3) 0.0288(9) Uani 1 1 d . . . . .
H6 H 0.926628 0.914343 0.278010 0.035 Uiso 1 1 calc R U . . .
C7 C 0.9135(2) 0.5982(3) 0.3355(2) 0.0174(7) Uani 1 1 d . . . . .
C8 C 0.9184(2) 0.6257(3) 0.4208(2) 0.0225(8) Uani 1 1 d . . . . .
H8A H 0.866695 0.657328 0.410106 0.034 Uiso 1 1 calc R U . . .
H8B H 0.965312 0.668928 0.451698 0.034 Uiso 1 1 calc R U . . .
H8C H 0.926180 0.568224 0.454691 0.034 Uiso 1 1 calc R U . . .
C9 C 0.9984(2) 0.5558(3) 0.3554(3) 0.0220(8) Uani 1 1 d . . . . .
H9A H 1.011968 0.503110 0.395615 0.033 Uiso 1 1 calc R U . . .
H9B H 1.041262 0.605079 0.380399 0.033 Uiso 1 1 calc R U . . .
H9C H 0.995857 0.532411 0.302860 0.033 Uiso 1 1 calc R U . . .
C10 C 0.8426(2) 0.5262(2) 0.2905(2) 0.0147(7) Uani 1 1 d . . . . .
C11 C 0.8574(2) 0.4324(3) 0.2796(2) 0.0170(7) Uani 1 1 d . . . . .
H11 H 0.913402 0.412498 0.301360 0.020 Uiso 1 1 calc R U . . .
C12 C 0.7939(2) 0.3640(3) 0.2377(2) 0.0158(7) Uani 1 1 d . . . . .
C13 C 0.7141(2) 0.3940(2) 0.2064(2) 0.0158(7) Uani 1 1 d . . . . .
H13 H 0.670156 0.350322 0.175942 0.019 Uiso 1 1 calc R U . . .
C14 C 0.6943(2) 0.4891(2) 0.2179(2) 0.0137(7) Uani 1 1 d . . . . .
C15 C 0.7587(2) 0.5573(3) 0.2608(2) 0.0156(7) Uani 1 1 d . . . . .
C16 C 0.9633(3) 0.1231(3) 0.4699(3) 0.0300(9) Uani 1 1 d . . . . .
H16 H 0.993537 0.090236 0.522233 0.036 Uiso 1 1 calc R U . . .
C17 C 0.8980(3) 0.1819(3) 0.4568(3) 0.0272(9) Uani 1 1 d . . . . .
H17 H 0.883789 0.190648 0.500604 0.033 Uiso 1 1 calc R U . . .
C18 C 0.8530(2) 0.2283(3) 0.3792(2) 0.0225(8) Uani 1 1 d . . . . .
H18 H 0.807969 0.268367 0.370811 0.027 Uiso 1 1 calc R U . . .
C19 C 0.8726(2) 0.2174(3) 0.3135(2) 0.0170(7) Uani 1 1 d . . . . .
C20 C 0.9398(3) 0.1588(3) 0.3293(3) 0.0281(9) Uani 1 1 d . . . . .
H20 H 0.955472 0.150587 0.286454 0.034 Uiso 1 1 calc R U . . .
C21 C 0.9842(3) 0.1124(3) 0.4066(3) 0.0347(10) Uani 1 1 d . . . . .
H21 H 1.029684 0.072765 0.415763 0.042 Uiso 1 1 calc R U . . .
C22 C 0.8181(2) 0.2631(2) 0.2268(2) 0.0159(7) Uani 1 1 d . . . . .
C23 C 0.8627(2) 0.2682(3) 0.1731(2) 0.0215(8) Uani 1 1 d . . . . .
H23A H 0.868940 0.203923 0.155910 0.032 Uiso 1 1 calc R U . . .
H23B H 0.917684 0.296968 0.206870 0.032 Uiso 1 1 calc R U . . .
H23C H 0.829929 0.307052 0.122518 0.032 Uiso 1 1 calc R U . . .
C24 C 0.7414(2) 0.1988(3) 0.1801(2) 0.0186(7) Uani 1 1 d . . . . .
H24A H 0.759229 0.134521 0.174968 0.028 Uiso 1 1 calc R U . . .
H24B H 0.705176 0.224577 0.123372 0.028 Uiso 1 1 calc R U . . .
H24C H 0.710923 0.196164 0.212268 0.028 Uiso 1 1 calc R U . . .
C25 C 0.6078(2) 0.5101(3) 0.1843(2) 0.0164(7) Uani 1 1 d . . . . .
H25 H 0.570233 0.463676 0.147279 0.020 Uiso 1 1 calc R U . . .
C26 C 0.4827(2) 0.5871(3) 0.1561(2) 0.0168(7) Uani 1 1 d . . . . .
H26 H 0.463711 0.531300 0.176845 0.020 Uiso 1 1 calc R U . . .
C27 C 0.4418(2) 0.5808(3) 0.0594(2) 0.0200(7) Uani 1 1 d . . . . .
H27A H 0.458929 0.521168 0.042969 0.024 Uiso 1 1 calc R U . . .
H27B H 0.460247 0.634925 0.037390 0.024 Uiso 1 1 calc R U . . .
C28 C 0.3471(2) 0.5830(3) 0.0206(2) 0.0254(8) Uani 1 1 d . . . . .
H28A H 0.321133 0.580119 -0.042033 0.031 Uiso 1 1 calc R U . . .
H28B H 0.328333 0.526796 0.040092 0.031 Uiso 1 1 calc R U . . .
C29 C 0.3197(2) 0.6737(3) 0.0468(3) 0.0266(9) Uani 1 1 d . . . . .
H29A H 0.333825 0.729443 0.022642 0.032 Uiso 1 1 calc R U . . .
H29B H 0.258643 0.672622 0.023502 0.032 Uiso 1 1 calc R U . . .
C30 C 0.3616(2) 0.6833(3) 0.1430(2) 0.0222(8) Uani 1 1 d . . . . .
H30A H 0.341740 0.631894 0.166385 0.027 Uiso 1 1 calc R U . . .
H30B H 0.345546 0.744869 0.157711 0.027 Uiso 1 1 calc R U . . .
C31 C 0.4559(2) 0.6783(3) 0.1838(2) 0.0178(7) Uani 1 1 d . . . . .
H31 H 0.474899 0.733812 0.162750 0.021 Uiso 1 1 calc R U . . .
C32 C 0.7032(2) 0.5986(3) 0.4289(2) 0.0197(7) Uani 1 1 d . . . . .
H32A H 0.763307 0.613196 0.461029 0.024 Uiso 1 1 calc R U . . .
H32B H 0.677953 0.621859 0.463252 0.024 Uiso 1 1 calc R U . . .
C33 C 0.6940(2) 0.4904(3) 0.4230(2) 0.0224(8) Uani 1 1 d . . . . .
H33 H 0.710215 0.467363 0.380438 0.027 Uiso 1 1 calc R U . . .
C34 C 0.6049(2) 0.4600(3) 0.3935(3) 0.0322(10) Uani 1 1 d . . . . .
H34A H 0.585515 0.487972 0.430793 0.048 Uiso 1 1 calc R U . . .
H34B H 0.602072 0.390536 0.395360 0.048 Uiso 1 1 calc R U . . .
H34C H 0.569473 0.482066 0.335142 0.048 Uiso 1 1 calc R U . . .
C35 C 0.7525(3) 0.4444(3) 0.5088(3) 0.0392(11) Uani 1 1 d . . . . .
H35A H 0.810171 0.460059 0.524687 0.059 Uiso 1 1 calc R U . . .
H35B H 0.745198 0.375165 0.504275 0.059 Uiso 1 1 calc R U . . .
H35C H 0.739561 0.468468 0.552259 0.059 Uiso 1 1 calc R U . . .
C36 C 0.6465(2) 0.8309(3) 0.2824(3) 0.0211(8) Uani 1 1 d . . . . .
H36A H 0.604584 0.840544 0.222113 0.025 Uiso 1 1 calc R U . . .
H36B H 0.628081 0.867178 0.317583 0.025 Uiso 1 1 calc R U . . .
C37 C 0.7298(3) 0.8706(3) 0.2970(3) 0.0274(9) Uani 1 1 d . . . . .
H37 H 0.753731 0.824151 0.272504 0.033 Uiso 1 1 calc R U . . .
C38 C 0.7906(3) 0.8800(4) 0.3909(3) 0.0402(11) Uani 1 1 d . . . . .
H38A H 0.767456 0.922680 0.417302 0.060 Uiso 1 1 calc R U . . .
H38B H 0.843157 0.906262 0.398297 0.060 Uiso 1 1 calc R U . . .
H38C H 0.800674 0.817303 0.417862 0.060 Uiso 1 1 calc R U . . .
C39 C 0.7198(3) 0.9659(3) 0.2518(4) 0.0424(12) Uani 1 1 d . . . . .
H39A H 0.683582 0.957563 0.190665 0.064 Uiso 1 1 calc R U . . .
H39B H 0.774431 0.988552 0.262308 0.064 Uiso 1 1 calc R U . . .
H39C H 0.695160 1.012518 0.273651 0.064 Uiso 1 1 calc R U . . .
C40 C 0.4795(2) 0.7625(3) 0.3156(2) 0.0224(8) Uani 1 1 d . . . . .
H40A H 0.418501 0.765541 0.292244 0.027 Uiso 1 1 calc R U . . .
H40B H 0.498099 0.822584 0.301434 0.027 Uiso 1 1 calc R U . . .
C41 C 0.5211(2) 0.7502(3) 0.4102(2) 0.0249(8) Uani 1 1 d . . . . .
C42 C 0.4999(2) 0.6855(3) 0.4558(2) 0.0197(8) Uani 1 1 d . . . . .
H42 H 0.452924 0.644711 0.430171 0.024 Uiso 1 1 calc R U . . .
C43 C 0.5547(3) 0.6874(3) 0.5423(3) 0.0343(10) Uani 1 1 d . . . . .
H43 H 0.549598 0.646586 0.581749 0.041 Uiso 1 1 calc R U . . .
C44 C 0.6157(3) 0.7523(3) 0.5653(3) 0.0330(10) Uani 1 1 d . . . . .
H44 H 0.657680 0.763322 0.622127 0.040 Uiso 1 1 calc R U . . .

loop_
_atom_site_aniso_label
_atom_site_aniso_U_11
_atom_site_aniso_U_22
_atom_site_aniso_U_33
_atom_site_aniso_U_23
_atom_site_aniso_U_13
_atom_site_aniso_U_12
In1 0.01842(14) 0.01240(14) 0.01537(14) 0.00198(10) 0.00934(10) 0.00250(9)
S1 0.0354(6) 0.0303(6) 0.0305(6) -0.0035(5) 0.0171(5) 0.0006(4)
O1 0.0225(13) 0.0110(12) 0.0235(13) 0.0003(11) 0.0140(11) 0.0014(10)
N1 0.0217(15) 0.0178(16) 0.0153(15) 0.0004(12) 0.0108(12) 0.0042(12)
N2 0.0182(14) 0.0151(15) 0.0163(14) 0.0016(12) 0.0096(12) 0.0013(11)
C1 0.028(2) 0.026(2) 0.041(3) 0.0161(19) 0.0164(19) 0.0023(16)
C2 0.044(3) 0.032(2) 0.025(2) 0.0071(19) 0.0178(19) -0.0035(19)
C3 0.031(2) 0.019(2) 0.027(2) 0.0008(16) 0.0154(17) -0.0016(15)
C4 0.0131(16) 0.0188(19) 0.0198(17) 0.0033(15) 0.0085(14) -0.0001(13)
C5 0.0213(19) 0.0173(19) 0.032(2) -0.0006(17) 0.0129(16) -0.0005(14)
C6 0.025(2) 0.0148(19) 0.048(3) 0.0048(18) 0.0186(19) -0.0002(15)
C7 0.0168(17) 0.0156(18) 0.0189(17) 0.0037(14) 0.0079(14) -0.0018(13)
C8 0.0243(19) 0.021(2) 0.0189(18) -0.0015(16) 0.0082(15) -0.0055(15)
C9 0.0155(17) 0.0183(19) 0.030(2) 0.0034(16) 0.0095(15) 0.0001(14)
C10 0.0175(17) 0.0141(17) 0.0126(16) 0.0031(13) 0.0074(13) 0.0003(13)
C11 0.0156(16) 0.0163(18) 0.0204(18) 0.0032(14) 0.0098(14) 0.0020(13)
C12 0.0189(17) 0.0135(18) 0.0179(17) 0.0014(14) 0.0110(14) 0.0025(13)
C13 0.0202(17) 0.0119(17) 0.0163(17) 0.0007(14) 0.0095(14) -0.0007(13)
C14 0.0139(16) 0.0146(17) 0.0149(16) 0.0011(13) 0.0089(13) 0.0012(12)
C15 0.0162(16) 0.0193(18) 0.0134(16) 0.0037(14) 0.0089(13) 0.0000(13)
C16 0.035(2) 0.016(2) 0.026(2) 0.0042(17) 0.0042(17) 0.0011(16)
C17 0.029(2) 0.029(2) 0.026(2) 0.0028(18) 0.0149(17) -0.0045(17)
C18 0.0194(18) 0.023(2) 0.026(2) 0.0039(17) 0.0120(15) 0.0033(15)
C19 0.0191(18) 0.0085(16) 0.0228(18) -0.0017(14) 0.0097(15) -0.0002(13)
C20 0.030(2) 0.027(2) 0.029(2) -0.0029(18) 0.0146(17) 0.0090(17)
C21 0.038(2) 0.028(2) 0.033(2) 0.0013(19) 0.0124(19) 0.0154(18)
C22 0.0173(17) 0.0130(17) 0.0191(17) -0.0001(14) 0.0102(14) 0.0018(13)
C23 0.0234(19) 0.022(2) 0.0234(19) -0.0008(16) 0.0148(16) 0.0014(15)
C24 0.0196(18) 0.0185(19) 0.0189(18) -0.0009(14) 0.0103(15) 0.0023(14)
C25 0.0163(17) 0.0183(18) 0.0156(17) 0.0024(14) 0.0086(14) 0.0008(13)
C26 0.0165(17) 0.0169(18) 0.0177(17) -0.0018(14) 0.0089(14) -0.0008(13)
C27 0.0197(18) 0.0211(19) 0.0192(18) -0.0002(15) 0.0094(15) 0.0015(14)
C28 0.0199(18) 0.034(2) 0.0197(19) 0.0004(17) 0.0070(15) 0.0026(16)
C29 0.0190(19) 0.036(2) 0.0215(19) 0.0033(17) 0.0074(15) 0.0089(16)
C30 0.0193(18) 0.027(2) 0.0214(19) 0.0056(16) 0.0105(15) 0.0076(15)
C31 0.0183(17) 0.0216(19) 0.0127(16) 0.0027(14) 0.0068(14) 0.0060(14)
C32 0.0243(19) 0.0156(18) 0.0188(18) 0.0042(15) 0.0102(15) 0.0011(14)
C33 0.0266(19) 0.0160(19) 0.0236(19) 0.0058(16) 0.0111(16) 0.0018(15)
C34 0.031(2) 0.027(2) 0.035(2) 0.0084(19) 0.0127(18) -0.0019(17)
C35 0.045(3) 0.026(2) 0.031(2) 0.008(2) 0.006(2) -0.0035(19)
C36 0.030(2) 0.0153(19) 0.0220(18) 0.0033(15) 0.0160(16) 0.0039(14)
C37 0.035(2) 0.0146(19) 0.042(2) -0.0002(18) 0.0261(19) -0.0002(16)
C38 0.038(3) 0.031(3) 0.047(3) -0.012(2) 0.018(2) -0.007(2)
C39 0.056(3) 0.021(2) 0.068(3) 0.009(2) 0.045(3) 0.000(2)
C40 0.0232(19) 0.022(2) 0.026(2) 0.0022(16) 0.0154(16) 0.0074(15)
C41 0.026(2) 0.029(2) 0.0242(19) -0.0040(17) 0.0152(16) 0.0079(16)
C42 0.0269(19) 0.0200(19) 0.0211(18) 0.0025(15) 0.0187(16) 0.0048(14)
C43 0.046(3) 0.034(3) 0.029(2) 0.0052(19) 0.024(2) 0.004(2)
C44 0.036(2) 0.040(3) 0.020(2) -0.0044(19) 0.0116(18) 0.013(2)

loop_
_atom_type_symbol
_atom_type_description
_atom_type_scat_dispersion_real
_atom_type_scat_dispersion_imag
_atom_type_scat_source
C C 0.0033 0.0016 'International Tables Vol C Tables 4.2.6.8 and 6.1.1.4'
H H 0.0000 0.0000 'International Tables Vol C Tables 4.2.6.8 and 6.1.1.4'
In In -0.7276 1.3100 'International Tables Vol C Tables 4.2.6.8 and 6.1.1.4'
N N 0.0061 0.0033 'International Tables Vol C Tables 4.2.6.8 and 6.1.1.4'
O O 0.0106 0.0060 'International Tables Vol C Tables 4.2.6.8 and 6.1.1.4'
S S 0.1246 0.1234 'International Tables Vol C Tables 4.2.6.8 and 6.1.1.4'

loop_
_geom_angle_atom_site_label_1
_geom_angle_atom_site_label_2
_geom_angle_atom_site_label_3
_geom_angle
_geom_angle_site_symmetry_1
_geom_angle_site_symmetry_3
_geom_angle_publ_flag
O1 In1 N1 147.43(9) . . ?
O1 In1 N2 78.63(10) . . ?
N2 In1 N1 69.58(10) . . ?
C32 In1 O1 98.03(12) . . ?
C32 In1 N1 99.40(12) . . ?
C32 In1 N2 110.25(13) . . ?
C32 In1 C36 135.05(15) . . ?
C36 In1 O1 95.00(12) . . ?
C36 In1 N1 91.82(12) . . ?
C36 In1 N2 114.46(13) . . ?
C41 S1 C44 92.7(2) . . ?
C15 O1 In1 122.3(2) . . ?
In1 N1 H1 108.6 . . ?
C31 N1 In1 103.3(2) . . ?
C31 N1 H1 108.6 . . ?
C40 N1 In1 113.0(2) . . ?
C40 N1 H1 108.6 . . ?
C40 N1 C31 114.5(3) . . ?
C25 N2 In1 120.4(2) . . ?
C25 N2 C26 116.5(3) . . ?
C26 N2 In1 120.1(2) . . ?
C2 C1 H1A 120.4 . . ?
C6 C1 H1A 120.4 . . ?
C6 C1 C2 119.2(4) . . ?
C1 C2 H2 119.8 . . ?
C1 C2 C3 120.4(4) . . ?
C3 C2 H2 119.8 . . ?
C2 C3 H3 119.4 . . ?
C2 C3 C4 121.1(4) . . ?
C4 C3 H3 119.4 . . ?
C3 C4 C7 120.1(3) . . ?
C5 C4 C3 117.9(4) . . ?
C5 C4 C7 121.9(3) . . ?
C4 C5 H5 119.7 . . ?
C4 C5 C6 120.7(4) . . ?
C6 C5 H5 119.7 . . ?
C1 C6 C5 120.7(4) . . ?
C1 C6 H6 119.7 . . ?
C5 C6 H6 119.7 . . ?
C4 C7 C8 112.9(3) . . ?
C4 C7 C9 106.5(3) . . ?
C9 C7 C8 107.4(3) . . ?
C10 C7 C4 109.7(3) . . ?
C10 C7 C8 108.4(3) . . ?
C10 C7 C9 112.0(3) . . ?
C7 C8 H8A 109.5 . . ?
C7 C8 H8B 109.5 . . ?
C7 C8 H8C 109.5 . . ?
H8A C8 H8B 109.5 . . ?
H8A C8 H8C 109.5 . . ?
H8B C8 H8C 109.5 . . ?
C7 C9 H9A 109.5 . . ?
C7 C9 H9B 109.5 . . ?
C7 C9 H9C 109.5 . . ?
H9A C9 H9B 109.5 . . ?
H9A C9 H9C 109.5 . . ?
H9B C9 H9C 109.5 . . ?
C11 C10 C7 122.0(3) . . ?
C11 C10 C15 119.2(3) . . ?
C15 C10 C7 118.8(3) . . ?
C10 C11 H11 118.1 . . ?
C10 C11 C12 123.8(3) . . ?
C12 C11 H11 118.1 . . ?
C11 C12 C22 118.9(3) . . ?
C13 C12 C11 117.2(3) . . ?
C13 C12 C22 123.9(3) . . ?
C12 C13 H13 119.0 . . ?
C12 C13 C14 122.0(3) . . ?
C14 C13 H13 119.0 . . ?
C13 C14 C15 120.3(3) . . ?
C13 C14 C25 116.2(3) . . ?
C15 C14 C25 123.5(3) . . ?
O1 C15 C10 120.3(3) . . ?
O1 C15 C14 122.3(3) . . ?
C14 C15 C10 117.4(3) . . ?
C17 C16 H16 120.3 . . ?
C21 C16 H16 120.3 . . ?
C21 C16 C17 119.4(4) . . ?
C16 C17 H17 120.0 . . ?
C16 C17 C18 120.0(4) . . ?
C18 C17 H17 120.0 . . ?
C17 C18 H18 119.3 . . ?
C17 C18 C19 121.5(3) . . ?
C19 C18 H18 119.3 . . ?
C18 C19 C22 120.4(3) . . ?
C20 C19 C18 117.1(3) . . ?
C20 C19 C22 122.4(3) . . ?
C19 C20 H20 119.5 . . ?
C21 C20 C19 121.1(4) . . ?
C21 C20 H20 119.5 . . ?
C16 C21 C20 120.9(4) . . ?
C16 C21 H21 119.5 . . ?
C20 C21 H21 119.5 . . ?
C12 C22 C19 110.3(3) . . ?
C12 C22 C23 108.2(3) . . ?
C12 C22 C24 111.7(3) . . ?
C19 C22 C23 111.9(3) . . ?
C19 C22 C24 106.6(3) . . ?
C24 C22 C23 108.1(3) . . ?
C22 C23 H23A 109.5 . . ?
C22 C23 H23B 109.5 . . ?
C22 C23 H23C 109.5 . . ?
H23A C23 H23B 109.5 . . ?
H23A C23 H23C 109.5 . . ?
H23B C23 H23C 109.5 . . ?
C22 C24 H24A 109.5 . . ?
C22 C24 H24B 109.5 . . ?
C22 C24 H24C 109.5 . . ?
H24A C24 H24B 109.5 . . ?
H24A C24 H24C 109.5 . . ?
H24B C24 H24C 109.5 . . ?
N2 C25 C14 128.0(3) . . ?
N2 C25 H25 116.0 . . ?
C14 C25 H25 116.0 . . ?
N2 C26 H26 108.1 . . ?
N2 C26 C27 113.2(3) . . ?
N2 C26 C31 108.4(3) . . ?
C27 C26 H26 108.1 . . ?
C27 C26 C31 110.9(3) . . ?
C31 C26 H26 108.1 . . ?
C26 C27 H27A 109.6 . . ?
C26 C27 H27B 109.6 . . ?
C26 C27 C28 110.2(3) . . ?
H27A C27 H27B 108.1 . . ?
C28 C27 H27A 109.6 . . ?
C28 C27 H27B 109.6 . . ?
C27 C28 H28A 109.6 . . ?
C27 C28 H28B 109.6 . . ?
H28A C28 H28B 108.1 . . ?
C29 C28 C27 110.3(3) . . ?
C29 C28 H28A 109.6 . . ?
C29 C28 H28B 109.6 . . ?
C28 C29 H29A 109.4 . . ?
C28 C29 H29B 109.4 . . ?
H29A C29 H29B 108.0 . . ?
C30 C29 C28 111.3(3) . . ?
C30 C29 H29A 109.4 . . ?
C30 C29 H29B 109.4 . . ?
C29 C30 H30A 109.2 . . ?
C29 C30 H30B 109.2 . . ?
C29 C30 C31 112.2(3) . . ?
H30A C30 H30B 107.9 . . ?
C31 C30 H30A 109.2 . . ?
C31 C30 H30B 109.2 . . ?
N1 C31 C26 107.3(3) . . ?
N1 C31 C30 115.5(3) . . ?
N1 C31 H31 107.7 . . ?
C26 C31 H31 107.7 . . ?
C30 C31 C26 110.5(3) . . ?
C30 C31 H31 107.7 . . ?
In1 C32 H32A 107.6 . . ?
In1 C32 H32B 107.6 . . ?
H32A C32 H32B 107.0 . . ?
C33 C32 In1 118.9(2) . . ?
C33 C32 H32A 107.6 . . ?
C33 C32 H32B 107.6 . . ?
C32 C33 H33 108.1 . . ?
C32 C33 C35 110.5(3) . . ?
C34 C33 C32 111.6(3) . . ?
C34 C33 H33 108.1 . . ?
C34 C33 C35 110.4(3) . . ?
C35 C33 H33 108.1 . . ?
C33 C34 H34A 109.5 . . ?
C33 C34 H34B 109.5 . . ?
C33 C34 H34C 109.5 . . ?
H34A C34 H34B 109.5 . . ?
H34A C34 H34C 109.5 . . ?
H34B C34 H34C 109.5 . . ?
C33 C35 H35A 109.5 . . ?
C33 C35 H35B 109.5 . . ?
C33 C35 H35C 109.5 . . ?
H35A C35 H35B 109.5 . . ?
H35A C35 H35C 109.5 . . ?
H35B C35 H35C 109.5 . . ?
In1 C36 H36A 108.9 . . ?
In1 C36 H36B 108.9 . . ?
H36A C36 H36B 107.7 . . ?
C37 C36 In1 113.4(3) . . ?
C37 C36 H36A 108.9 . . ?
C37 C36 H36B 108.9 . . ?
C36 C37 H37 107.6 . . ?
C36 C37 C39 112.0(3) . . ?
C38 C37 C36 111.3(4) . . ?
C38 C37 H37 107.6 . . ?
C38 C37 C39 110.4(4) . . ?
C39 C37 H37 107.6 . . ?
C37 C38 H38A 109.5 . . ?
C37 C38 H38B 109.5 . . ?
C37 C38 H38C 109.5 . . ?
H38A C38 H38B 109.5 . . ?
H38A C38 H38C 109.5 . . ?
H38B C38 H38C 109.5 . . ?
C37 C39 H39A 109.5 . . ?
C37 C39 H39B 109.5 . . ?
C37 C39 H39C 109.5 . . ?
H39A C39 H39B 109.5 . . ?
H39A C39 H39C 109.5 . . ?
H39B C39 H39C 109.5 . . ?
N1 C40 H40A 109.9 . . ?
N1 C40 H40B 109.9 . . ?
N1 C40 C41 109.1(3) . . ?
H40A C40 H40B 108.3 . . ?
C41 C40 H40A 109.9 . . ?
C41 C40 H40B 109.9 . . ?
C40 C41 S1 123.2(3) . . ?
C42 C41 S1 109.5(3) . . ?
C42 C41 C40 127.2(4) . . ?
C41 C42 H42 123.6 . . ?
C43 C42 C41 112.9(4) . . ?
C43 C42 H42 123.6 . . ?
C42 C43 H43 123.1 . . ?
C44 C43 C42 113.8(4) . . ?
C44 C43 H43 123.1 . . ?
S1 C44 H44 124.4 . . ?
C43 C44 S1 111.1(3) . . ?
C43 C44 H44 124.4 . . ?

loop_
_geom_bond_atom_site_label_1
_geom_bond_atom_site_label_2
_geom_bond_distance
_geom_bond_site_symmetry_2
_geom_bond_publ_flag
In1 O1 2.206(2) . ?
In1 N1 2.510(3) . ?
In1 N2 2.293(3) . ?
In1 C32 2.165(3) . ?
In1 C36 2.170(4) . ?
S1 C41 1.708(4) . ?
S1 C44 1.710(5) . ?
O1 C15 1.293(4) . ?
N1 H1 1.0000 . ?
N1 C31 1.482(4) . ?
N1 C40 1.482(5) . ?
N2 C25 1.300(4) . ?
N2 C26 1.477(4) . ?
C1 H1A 0.9500 . ?
C1 C2 1.380(6) . ?
C1 C6 1.375(6) . ?
C2 H2 0.9500 . ?
C2 C3 1.390(6) . ?
C3 H3 0.9500 . ?
C3 C4 1.395(5) . ?
C4 C5 1.387(5) . ?
C4 C7 1.537(5) . ?
C5 H5 0.9500 . ?
C5 C6 1.400(6) . ?
C6 H6 0.9500 . ?
C7 C8 1.541(5) . ?
C7 C9 1.541(5) . ?
C7 C10 1.536(5) . ?
C8 H8A 0.9800 . ?
C8 H8B 0.9800 . ?
C8 H8C 0.9800 . ?
C9 H9A 0.9800 . ?
C9 H9B 0.9800 . ?
C9 H9C 0.9800 . ?
C10 C11 1.380(5) . ?
C10 C15 1.434(5) . ?
C11 H11 0.9500 . ?
C11 C12 1.415(5) . ?
C12 C13 1.360(5) . ?
C12 C22 1.527(5) . ?
C13 H13 0.9500 . ?
C13 C14 1.426(5) . ?
C14 C15 1.426(5) . ?
C14 C25 1.431(5) . ?
C16 H16 0.9500 . ?
C16 C17 1.380(6) . ?
C16 C21 1.373(6) . ?
C17 H17 0.9500 . ?
C17 C18 1.394(6) . ?
C18 H18 0.9500 . ?
C18 C19 1.400(5) . ?
C19 C20 1.394(5) . ?
C19 C22 1.530(5) . ?
C20 H20 0.9500 . ?
C20 C21 1.389(6) . ?
C21 H21 0.9500 . ?
C22 C23 1.539(5) . ?
C22 C24 1.538(5) . ?
C23 H23A 0.9800 . ?
C23 H23B 0.9800 . ?
C23 H23C 0.9800 . ?
C24 H24A 0.9800 . ?
C24 H24B 0.9800 . ?
C24 H24C 0.9800 . ?
C25 H25 0.9500 . ?
C26 H26 1.0000 . ?
C26 C27 1.528(5) . ?
C26 C31 1.539(5) . ?
C27 H27A 0.9900 . ?
C27 H27B 0.9900 . ?
C27 C28 1.531(5) . ?
C28 H28A 0.9900 . ?
C28 H28B 0.9900 . ?
C28 C29 1.526(6) . ?
C29 H29A 0.9900 . ?
C29 H29B 0.9900 . ?
C29 C30 1.523(5) . ?
C30 H30A 0.9900 . ?
C30 H30B 0.9900 . ?
C30 C31 1.523(5) . ?
C31 H31 1.0000 . ?
C32 H32A 0.9900 . ?
C32 H32B 0.9900 . ?
C32 C33 1.529(5) . ?
C33 H33 1.0000 . ?
C33 C34 1.518(5) . ?
C33 C35 1.534(5) . ?
C34 H34A 0.9800 . ?
C34 H34B 0.9800 . ?
C34 H34C 0.9800 . ?
C35 H35A 0.9800 . ?
C35 H35B 0.9800 . ?
C35 H35C 0.9800 . ?
C36 H36A 0.9900 . ?
C36 H36B 0.9900 . ?
C36 C37 1.528(5) . ?
C37 H37 1.0000 . ?
C37 C38 1.516(6) . ?
C37 C39 1.531(6) . ?
C38 H38A 0.9800 . ?
C38 H38B 0.9800 . ?
C38 H38C 0.9800 . ?
C39 H39A 0.9800 . ?
C39 H39B 0.9800 . ?
C39 H39C 0.9800 . ?
C40 H40A 0.9900 . ?
C40 H40B 0.9900 . ?
C40 C41 1.501(5) . ?
C41 C42 1.398(5) . ?
C42 H42 0.9500 . ?
C42 C43 1.387(6) . ?
C43 H43 0.9500 . ?
C43 C44 1.346(7) . ?
C44 H44 0.9500 . ?

loop_
_geom_torsion_atom_site_label_1
_geom_torsion_atom_site_label_2
_geom_torsion_atom_site_label_3
_geom_torsion_atom_site_label_4
_geom_torsion
_geom_torsion_site_symmetry_1
_geom_torsion_site_symmetry_2
_geom_torsion_site_symmetry_3
_geom_torsion_site_symmetry_4
_geom_torsion_publ_flag
In1 O1 C15 C10 -137.5(3) . . . . ?
In1 O1 C15 C14 43.3(4) . . . . ?
In1 N1 C31 C26 59.6(3) . . . . ?
In1 N1 C31 C30 -176.7(3) . . . . ?
In1 N1 C40 C41 -69.2(3) . . . . ?
In1 N2 C25 C14 -18.2(5) . . . . ?
In1 N2 C26 C27 140.2(3) . . . . ?
In1 N2 C26 C31 16.7(4) . . . . ?
In1 C32 C33 C34 -70.9(4) . . . . ?
In1 C32 C33 C35 165.9(3) . . . . ?
In1 C36 C37 C38 -72.5(4) . . . . ?
In1 C36 C37 C39 163.4(3) . . . . ?
S1 C41 C42 C43 -1.4(4) . . . . ?
N1 C40 C41 S1 103.4(4) . . . . ?
N1 C40 C41 C42 -73.0(4) . . . . ?
N2 C26 C27 C28 179.7(3) . . . . ?
N2 C26 C31 N1 -52.5(4) . . . . ?
N2 C26 C31 C30 -179.2(3) . . . . ?
C1 C2 C3 C4 1.2(6) . . . . ?
C2 C1 C6 C5 0.1(6) . . . . ?
C2 C3 C4 C5 -0.9(6) . . . . ?
C2 C3 C4 C7 -177.7(4) . . . . ?
C3 C4 C5 C6 0.2(5) . . . . ?
C3 C4 C7 C8 -159.3(3) . . . . ?
C3 C4 C7 C9 83.1(4) . . . . ?
C3 C4 C7 C10 -38.3(4) . . . . ?
C4 C5 C6 C1 0.2(6) . . . . ?
C4 C7 C10 C11 125.0(3) . . . . ?
C4 C7 C10 C15 -56.4(4) . . . . ?
C5 C4 C7 C8 24.0(5) . . . . ?
C5 C4 C7 C9 -93.6(4) . . . . ?
C5 C4 C7 C10 145.0(3) . . . . ?
C6 C1 C2 C3 -0.8(6) . . . . ?
C7 C4 C5 C6 176.9(3) . . . . ?
C7 C10 C11 C12 -179.2(3) . . . . ?
C7 C10 C15 O1 -0.4(5) . . . . ?
C7 C10 C15 C14 178.8(3) . . . . ?
C8 C7 C10 C11 -111.4(4) . . . . ?
C8 C7 C10 C15 67.2(4) . . . . ?
C9 C7 C10 C11 6.9(5) . . . . ?
C9 C7 C10 C15 -174.5(3) . . . . ?
C10 C11 C12 C13 0.5(5) . . . . ?
C10 C11 C12 C22 177.8(3) . . . . ?
C11 C10 C15 O1 178.2(3) . . . . ?
C11 C10 C15 C14 -2.5(5) . . . . ?
C11 C12 C13 C14 -2.6(5) . . . . ?
C11 C12 C22 C19 61.6(4) . . . . ?
C11 C12 C22 C23 -61.1(4) . . . . ?
C11 C12 C22 C24 180.0(3) . . . . ?
C12 C13 C14 C15 2.2(5) . . . . ?
C12 C13 C14 C25 -177.8(3) . . . . ?
C13 C12 C22 C19 -121.3(4) . . . . ?
C13 C12 C22 C23 116.0(4) . . . . ?
C13 C12 C22 C24 -2.9(5) . . . . ?
C13 C14 C15 O1 179.7(3) . . . . ?
C13 C14 C15 C10 0.5(5) . . . . ?
C13 C14 C25 N2 167.6(3) . . . . ?
C15 C10 C11 C12 2.1(5) . . . . ?
C15 C14 C25 N2 -12.4(6) . . . . ?
C16 C17 C18 C19 -0.3(6) . . . . ?
C17 C16 C21 C20 -1.0(7) . . . . ?
C17 C18 C19 C20 -0.8(6) . . . . ?
C17 C18 C19 C22 175.3(3) . . . . ?
C18 C19 C20 C21 1.1(6) . . . . ?
C18 C19 C22 C12 42.6(4) . . . . ?
C18 C19 C22 C23 163.2(3) . . . . ?
C18 C19 C22 C24 -78.8(4) . . . . ?
C19 C20 C21 C16 -0.2(7) . . . . ?
C20 C19 C22 C12 -141.5(4) . . . . ?
C20 C19 C22 C23 -21.0(5) . . . . ?
C20 C19 C22 C24 97.0(4) . . . . ?
C21 C16 C17 C18 1.2(6) . . . . ?
C22 C12 C13 C14 -179.8(3) . . . . ?
C22 C19 C20 C21 -175.0(4) . . . . ?
C25 N2 C26 C27 -59.2(4) . . . . ?
C25 N2 C26 C31 177.4(3) . . . . ?
C25 C14 C15 O1 -0.3(5) . . . . ?
C25 C14 C15 C10 -179.5(3) . . . . ?
C26 N2 C25 C14 -178.8(3) . . . . ?
C26 C27 C28 C29 58.2(4) . . . . ?
C27 C26 C31 N1 -177.4(3) . . . . ?
C27 C26 C31 C30 55.9(4) . . . . ?
C27 C28 C29 C30 -56.4(4) . . . . ?
C28 C29 C30 C31 55.0(4) . . . . ?
C29 C30 C31 N1 -176.2(3) . . . . ?
C29 C30 C31 C26 -54.2(4) . . . . ?
C31 N1 C40 C41 172.9(3) . . . . ?
C31 C26 C27 C28 -58.2(4) . . . . ?
C40 N1 C31 C26 -177.1(3) . . . . ?
C40 N1 C31 C30 -53.4(4) . . . . ?
C40 C41 C42 C43 175.4(4) . . . . ?
C41 S1 C44 C43 0.2(4) . . . . ?
C41 C42 C43 C44 1.6(5) . . . . ?
C42 C43 C44 S1 -1.0(5) . . . . ?
C44 S1 C41 C40 -176.3(3) . . . . ?
C44 S1 C41 C42 0.7(3) . . . . ?
